data_7010988
loop_
_publ_author_name
'Toshiaki Tsukuda'
'Takayoshi Suzuki'
'Sumio Kaizaki'

_publ_section_title
;
 Synthesis, spectroscopic and magnetic properties of lanthanide(III)
 complexes with a chelated imino nitroxide radical
;
_journal_issue 8
_journal_name_full 'J. Chem. Soc., Dalton Trans.'
_journal_page_first 1721
_journal_page_last 1726
_journal_paper_doi 10.1039/b106401k
_journal_year 2002
_chemical_formula_moiety 'C27 H19 Dy F18 N3 O7 '
_chemical_formula_sum 'C27 H19 Dy F18 N3 O7'
_chemical_formula_weight 1001.93
_space_group_IT_number 14
_symmetry_cell_setting monoclinic
_symmetry_Int_Tables_number 14
_symmetry_space_group_name_Hall '-P 2yn'
_symmetry_space_group_name_H-M 'P 1 21/n 1'
_atom_sites_solution_hydrogens geom
_atom_sites_solution_primary direct
_atom_sites_solution_secondary difmap
_audit_creation_date 2001-12-18
_audit_creation_method 'by CrystalStructure v2.00'
_cell_angle_alpha 90
_cell_angle_beta 98.54(2)
_cell_angle_gamma 90
_cell_formula_units_Z 4
_cell_length_a 12.139(3)
_cell_length_b 31.568(7)
_cell_length_c 9.572(3)
_cell_measurement_reflns_used 25
_cell_measurement_temperature 296.1
_cell_measurement_theta_max 14.3
_cell_measurement_theta_min 12.8
_cell_volume 3627.4(17)
_computing_cell_refinement WinAFC
_computing_data_collection WinAFC
_computing_data_reduction CrystalStructure
_computing_molecular_graphics 'ORTEP-3 Ver.1.07'
_computing_publication_material 'CrystalStructure Ver. 2.00'
_computing_structure_refinement SHELXL
_computing_structure_solution SIR92
_diffrn_measurement_device_type 'Rigaku AFC7R'
_diffrn_measurement_method \w
_diffrn_radiation_type 'Mo K\a'
_diffrn_radiation_wavelength 0.7107
_diffrn_reflns_av_R_equivalents 0.018
_diffrn_reflns_av_sigmaI/netI 0.0444
_diffrn_reflns_limit_h_max 17
_diffrn_reflns_limit_h_min -8
_diffrn_reflns_limit_k_max 44
_diffrn_reflns_limit_k_min 0
_diffrn_reflns_limit_l_max 13
_diffrn_reflns_limit_l_min -13
_diffrn_reflns_number 12303
_diffrn_reflns_theta_max 30.00
_diffrn_reflns_theta_min 2.51
_diffrn_standards_decay_% -5.99
_diffrn_standards_interval_count 150
_diffrn_standards_number 3
_exptl_absorpt_coefficient_mu 2.201
_exptl_absorpt_correction_T_max 0.7339
_exptl_absorpt_correction_T_min 0.4378
_exptl_absorpt_correction_type
;
integration (Coppens, Leiserowitz & Rabinovich, 1965)
;
_exptl_absorpt_process_details Coppens_numerical
_exptl_crystal_colour pink
_exptl_crystal_density_diffrn 1.835
_exptl_crystal_density_method 'not measured'
_exptl_crystal_description prismatic
_exptl_crystal_size_max 0.45
_exptl_crystal_size_mid 0.30
_exptl_crystal_size_min 0.15
_refine_diff_density_max 1.266
_refine_diff_density_min -2.799
_refine_diff_density_rms 0.121
_refine_ls_extinction_method none
_refine_ls_goodness_of_fit_ref 1.004
_refine_ls_hydrogen_treatment mixed
_refine_ls_matrix_type full
_refine_ls_number_parameters 528
_refine_ls_number_reflns 10566
_refine_ls_number_restraints 0
_refine_ls_restrained_S_all 1.004
_refine_ls_R_factor_all 0.0969
_refine_ls_R_factor_gt 0.0479
_refine_ls_shift/su_max 0.032
_refine_ls_shift/su_mean 0.004
_refine_ls_structure_factor_coef Fsqd
_refine_ls_weighting_details 'calc w=1/[\s^2^(Fo^2^)+(0.1018P)^2^+0.0000P] where P=(Fo^2^+2Fc^2^)/3'
_refine_ls_weighting_scheme calc
_refine_ls_wR_factor_gt 0.1330
_refine_ls_wR_factor_ref 0.1587
_reflns_number_gt 6497
_reflns_number_total 10566
_cod_data_source_file b106401k.txt
_cod_data_source_block Dy(hfac)3(IM-2py)
_cod_depositor_comments
;
The following automatic conversions were performed:
'_atom_site_symetry_multiplicity' tag replaced with
'_atom_site_symmetry_multiplicity'.

Automatic conversion script
Id: cif_correct_tags 1440 2010-10-19 06:21:57Z saulius 
;
_cod_original_cell_volume 3627.2(1)
_cod_original_formula_sum 'C27 H19 Dy F18 N3 O7 '
_cod_database_code 7010988

loop_
_symmetry_equiv_pos_as_xyz
x,y,z
-x,-y,-z
-x+1/2,y+1/2,-z+1/2
x+1/2,-y+1/2,z+1/2

loop_
_atom_site_label
_atom_site_type_symbol
_atom_site_fract_x
_atom_site_fract_y
_atom_site_fract_z
_atom_site_U_iso_or_equiv
_atom_site_adp_type
_atom_site_occupancy
_atom_site_symmetry_multiplicity
_atom_site_calc_flag
_atom_site_refinement_flags
_atom_site_disorder_assembly
_atom_site_disorder_group
Dy1 Dy -0.228497(16) -0.138354(7) -0.34087(2) 0.05074(9) Uani 1 1 d . . .
F1 F 0.1325(5) -0.1708(3) -0.6485(8) 0.180(3) Uani 1 1 d . . .
F2 F 0.1353(5) -0.1165(2) -0.5207(9) 0.162(3) Uani 1 1 d . . .
F3 F 0.1561(4) -0.1760(3) -0.4266(9) 0.178(3) Uani 1 1 d . . .
F4 F -0.3102(6) -0.2370(2) -0.7648(7) 0.157(2) Uani 1 1 d . . .
F5 F -0.3640(5) -0.1768(2) -0.8161(5) 0.161(3) Uani 1 1 d . . .
F6 F -0.2190(5) -0.2006(3) -0.8902(5) 0.173(3) Uani 1 1 d . . .
F7 F -0.2506(6) 0.0143(3) -0.6539(10) 0.238(5) Uani 1 1 d . . .
F8 F -0.1514(6) 0.01005(18) -0.4638(8) 0.171(3) Uani 1 1 d . . .
F9 F -0.1050(7) -0.0239(2) -0.6265(9) 0.196(4) Uani 1 1 d . . .
F10 F -0.6162(5) -0.1033(5) -0.5238(17) 0.299(9) Uani 1 1 d . . .
F11 F -0.5990(4) -0.05236(17) -0.6528(10) 0.201(4) Uani 1 1 d . . .
F12 F -0.5779(8) -0.1120(3) -0.7002(16) 0.298(8) Uani 1 1 d . . .
F13 F -0.3612(10) -0.0379(4) 0.0099(16) 0.320(9) Uani 1 1 d . . .
F14 F -0.4377(15) -0.0226(3) -0.1643(12) 0.290(8) Uani 1 1 d . . .
F15 F -0.5129(9) -0.0502(3) -0.0303(16) 0.265(7) Uani 1 1 d . . .
F16 F -0.4694(8) -0.2324(3) -0.0901(11) 0.221(5) Uani 1 1 d . . .
F17 F -0.5946(7) -0.1942(3) -0.0871(10) 0.215(4) Uani 1 1 d . . .
F18 F -0.5634(8) -0.2194(3) -0.2715(7) 0.264(6) Uani 1 1 d . . .
O1 O 0.1595(4) -0.17524(18) 0.0450(7) 0.116(2) Uani 1 1 d . . .
O2 O -0.0517(3) -0.14644(14) -0.4186(5) 0.0729(10) Uani 1 1 d . . .
O3 O -0.2565(3) -0.17804(13) -0.5465(4) 0.0689(9) Uani 1 1 d . . .
O4 O -0.1991(3) -0.07648(12) -0.4556(4) 0.0699(9) Uani 1 1 d . . .
O5 O -0.4026(3) -0.11730(12) -0.4713(4) 0.0667(9) Uani 1 1 d . . .
O6 O -0.3055(4) -0.09161(12) -0.1927(5) 0.0719(10) Uani 1 1 d . . .
O7 O -0.3650(3) -0.17658(11) -0.2499(4) 0.0651(9) Uani 1 1 d . . .
N1 N -0.0741(4) -0.12715(14) -0.1375(5) 0.0602(10) Uani 1 1 d . . .
N2 N 0.0841(5) -0.14881(18) -0.0113(6) 0.0864(16) Uani 1 1 d . . .
N3 N -0.1417(3) -0.20550(12) -0.2311(4) 0.0551(9) Uani 1 1 d . . .
C1 C -0.0152(4) -0.16000(17) -0.0928(5) 0.0605(11) Uani 1 1 d . . .
C2 C -0.0514(4) -0.20395(15) -0.1308(5) 0.0555(10) Uani 1 1 d . . .
C3 C 0.0005(5) -0.23936(19) -0.0692(7) 0.0749(15) Uani 1 1 d . . .
H1 H 0.0622 -0.2371 0.0006 0.09(2) Uiso 1 1 calc R . .
C4 C -0.0423(5) -0.27884(19) -0.1148(7) 0.0809(17) Uani 1 1 d . . .
H2 H -0.0089 -0.3035 -0.0759 0.066(15) Uiso 1 1 calc R . .
C5 C -0.1337(5) -0.28110(18) -0.2169(7) 0.0754(15) Uani 1 1 d . . .
H3 H -0.1637 -0.3071 -0.2480 0.14(3) Uiso 1 1 calc R . .
C6 C -0.1803(4) -0.24360(17) -0.2730(6) 0.0677(13) Uani 1 1 d . . .
H4 H -0.2418 -0.2451 -0.3436 0.10(2) Uiso 1 1 calc R . .
C7 C -0.0184(6) -0.08863(19) -0.0666(7) 0.0795(17) Uani 1 1 d . . .
C8 C 0.1050(6) -0.1032(2) -0.0246(8) 0.093(2) Uani 1 1 d . . .
C9 C -0.0307(8) -0.0518(2) -0.1707(9) 0.106(3) Uani 1 1 d . . .
H5 H 0.0216 -0.0300 -0.1372 0.11(2) Uiso 1 1 calc R . .
H6 H -0.1051 -0.0408 -0.1792 0.09(2) Uiso 1 1 calc R . .
H7 H -0.0165 -0.0616 -0.2613 0.14(4) Uiso 1 1 calc R . .
C10 C -0.0768(9) -0.0791(3) 0.0590(8) 0.109(3) Uani 1 1 d . . .
H8 H -0.0517 -0.0523 0.0991 0.18(4) Uiso 1 1 calc R . .
H9 H -0.0600 -0.1010 0.1287 0.09(2) Uiso 1 1 calc R . .
H10 H -0.1558 -0.0781 0.0289 0.16(4) Uiso 1 1 calc R . .
C11 C 0.1647(10) -0.0855(3) 0.1127(12) 0.157(5) Uani 1 1 d . . .
H11 H 0.2403 -0.0955 0.1278 0.17(5) Uiso 1 1 calc R . .
H12 H 0.1276 -0.0946 0.1893 0.12(4) Uiso 1 1 calc R . .
H13 H 0.1643 -0.0551 0.1084 0.065(15) Uiso 1 1 calc R . .
C12 C 0.1756(8) -0.0977(4) -0.1422(14) 0.143(4) Uani 1 1 d . . .
H14 H 0.2413 -0.1149 -0.1225 0.18(5) Uiso 1 1 calc R . .
H15 H 0.1966 -0.0685 -0.1478 0.14(3) Uiso 1 1 calc R . .
H16 H 0.1334 -0.1063 -0.2305 0.16(4) Uiso 1 1 calc R . .
C13 C 0.1031(7) -0.1558(3) -0.5325(12) 0.108(3) Uani 1 1 d . . .
C14 C -0.0235(5) -0.15930(19) -0.5295(7) 0.0699(14) Uani 1 1 d . . .
C15 C -0.0907(6) -0.1742(2) -0.6492(7) 0.0813(17) Uani 1 1 d . . .
H17 H -0.0601 -0.1787 -0.7314 0.15(3) Uiso 1 1 calc R . .
C16 C -0.2032(6) -0.18264(19) -0.6482(6) 0.0713(14) Uani 1 1 d . . .
C17 C -0.2716(8) -0.1979(4) -0.7821(8) 0.108(3) Uani 1 1 d . . .
C18 C -0.1941(7) -0.0119(3) -0.5725(11) 0.109(3) Uani 1 1 d . . .
C19 C -0.2586(5) -0.05034(18) -0.5294(7) 0.0745(15) Uani 1 1 d . . .
C20 C -0.3710(5) -0.0519(2) -0.5733(8) 0.090(2) Uani 1 1 d . . .
H18 H -0.4056 -0.0294 -0.6252 0.10(2) Uiso 1 1 calc R . .
C21 C -0.4342(5) -0.08579(19) -0.5428(7) 0.0712(14) Uani 1 1 d . . .
C22 C -0.5576(6) -0.0851(3) -0.6028(15) 0.137(4) Uani 1 1 d . . .
C23 C -0.4285(10) -0.0515(3) -0.0841(16) 0.128(4) Uani 1 1 d . . .
C24 C -0.3952(6) -0.0925(2) -0.1416(7) 0.0793(16) Uani 1 1 d . . .
C25 C -0.4645(6) -0.1262(2) -0.1340(8) 0.0829(18) Uani 1 1 d . . .
H19 H -0.5280 -0.1224 -0.0917 0.25(7) Uiso 1 1 calc R . .
C26 C -0.4437(5) -0.1660(2) -0.1874(7) 0.0704(14) Uani 1 1 d . . .
C27 C -0.5241(7) -0.2017(3) -0.1688(12) 0.109(3) Uani 1 1 d . . .

loop_
_atom_site_aniso_label
_atom_site_aniso_U_11
_atom_site_aniso_U_22
_atom_site_aniso_U_33
_atom_site_aniso_U_12
_atom_site_aniso_U_13
_atom_site_aniso_U_23
Dy1 0.0408(1) 0.0558(1) 0.0545(1) 0.00151(8) 0.00315(8) 0.00325(9)
F1 0.105(4) 0.247(8) 0.208(7) 0.003(4) 0.095(5) -0.054(6)
F2 0.109(4) 0.157(5) 0.236(7) -0.051(4) 0.074(5) -0.012(5)
F3 0.064(3) 0.229(7) 0.239(8) 0.041(4) 0.013(4) 0.057(6)
F4 0.155(5) 0.169(5) 0.147(5) -0.044(5) 0.016(4) -0.067(4)
F5 0.141(5) 0.234(7) 0.092(3) 0.059(5) -0.035(3) -0.038(4)
F6 0.151(5) 0.301(9) 0.073(3) -0.030(5) 0.035(3) -0.058(4)
F7 0.169(6) 0.200(7) 0.32(1) -0.075(5) -0.058(7) 0.191(8)
F8 0.170(6) 0.109(4) 0.220(7) -0.067(4) -0.018(5) 0.021(4)
F9 0.211(8) 0.169(6) 0.239(9) -0.074(6) 0.132(7) 0.022(6)
F10 0.052(3) 0.40(2) 0.43(2) -0.018(6) -0.005(6) 0.27(2)
F11 0.084(3) 0.107(4) 0.38(1) 0.011(3) -0.071(5) 0.077(5)
F12 0.161(8) 0.185(8) 0.47(2) 0.015(6) -0.21(1) -0.08(1)
F13 0.24(1) 0.28(1) 0.40(2) 0.125(9) -0.10(1) -0.27(1)
F14 0.55(2) 0.097(4) 0.26(1) 0.117(9) 0.17(1) 0.009(6)
F15 0.24(1) 0.140(6) 0.46(2) 0.015(6) 0.22(1) -0.103(9)
F16 0.197(8) 0.147(6) 0.31(1) -0.080(6) -0.005(8) 0.084(7)
F17 0.186(7) 0.198(7) 0.30(1) -0.069(6) 0.176(8) -0.038(7)
F18 0.31(1) 0.37(1) 0.121(5) -0.28(1) 0.057(6) -0.056(7)
O1 0.084(3) 0.102(4) 0.141(5) 0.010(3) -0.051(3) 0.015(3)
O2 0.051(2) 0.097(3) 0.071(2) -0.001(2) 0.009(2) 0.002(2)
O3 0.060(2) 0.086(2) 0.061(2) 0.000(2) 0.010(2) -0.005(2)
O4 0.057(2) 0.076(2) 0.075(2) -0.007(2) 0.003(2) 0.018(2)
O5 0.048(2) 0.064(2) 0.085(3) -0.000(2) -0.001(2) 0.013(2)
O6 0.066(2) 0.061(2) 0.088(3) 0.005(2) 0.010(2) -0.006(2)
O7 0.057(2) 0.054(2) 0.087(3) 0.004(1) 0.020(2) 0.006(2)
N1 0.061(2) 0.058(2) 0.058(2) -0.006(2) -0.003(2) 0.002(2)
N2 0.077(3) 0.081(3) 0.087(4) -0.003(3) -0.033(3) 0.006(3)
N3 0.045(2) 0.054(2) 0.065(2) 0.001(2) 0.004(2) 0.001(2)
C1 0.055(3) 0.067(3) 0.057(3) -0.004(2) -0.001(2) 0.009(2)
C2 0.049(2) 0.056(2) 0.061(3) 0.002(2) 0.005(2) 0.007(2)
C3 0.065(3) 0.078(3) 0.075(3) 0.014(3) -0.014(3) 0.009(3)
C4 0.080(4) 0.062(3) 0.096(4) 0.011(3) -0.001(3) 0.017(3)
C5 0.066(3) 0.058(3) 0.102(5) 0.003(3) 0.012(3) -0.002(3)
C6 0.051(3) 0.062(3) 0.087(4) 0.001(2) -0.002(3) -0.004(3)
C7 0.081(4) 0.064(3) 0.084(4) -0.014(3) -0.022(3) -0.000(3)
C8 0.083(4) 0.088(4) 0.095(5) -0.023(4) -0.030(4) 0.008(4)
C9 0.127(7) 0.062(3) 0.116(7) -0.030(4) -0.029(5) 0.012(4)
C10 0.148(9) 0.086(5) 0.086(5) -0.007(5) -0.004(5) -0.023(4)
C11 0.16(1) 0.100(6) 0.17(1) -0.036(7) -0.100(9) 0.002(6)
C12 0.075(6) 0.151(9) 0.20(1) -0.036(6) 0.012(7) 0.045(8)
C13 0.064(4) 0.123(7) 0.145(8) 0.010(4) 0.038(5) 0.007(6)
C14 0.057(3) 0.071(3) 0.086(4) 0.005(2) 0.024(3) 0.012(3)
C15 0.087(4) 0.090(4) 0.073(4) 0.009(3) 0.033(3) -0.001(3)
C16 0.086(4) 0.072(3) 0.056(3) 0.011(3) 0.012(3) -0.002(2)
C17 0.099(6) 0.142(8) 0.079(5) 0.003(6) 0.004(4) -0.030(5)
C18 0.084(5) 0.108(6) 0.129(7) -0.024(4) -0.007(5) 0.050(5)
C19 0.069(3) 0.069(3) 0.080(4) -0.014(3) -0.005(3) 0.019(3)
C20 0.065(3) 0.070(3) 0.123(5) -0.006(3) -0.024(4) 0.031(4)
C21 0.055(3) 0.067(3) 0.086(4) 0.006(2) -0.010(3) 0.009(3)
C22 0.060(4) 0.082(5) 0.24(1) -0.013(4) -0.059(6) 0.044(6)
C23 0.114(7) 0.095(6) 0.18(1) 0.023(5) 0.032(7) -0.046(7)
C24 0.085(4) 0.078(4) 0.077(4) 0.023(3) 0.019(3) -0.004(3)
C25 0.067(4) 0.091(4) 0.096(5) 0.012(3) 0.028(3) -0.010(4)
C26 0.053(3) 0.082(4) 0.078(4) 0.005(3) 0.017(3) 0.013(3)
C27 0.088(5) 0.107(6) 0.139(8) -0.031(5) 0.039(5) 0.003(6)

loop_
_atom_type_symbol
_atom_type_description
_atom_type_scat_dispersion_real
_atom_type_scat_dispersion_imag
_atom_type_scat_source
C C 0.006 0.003
;
International Tables for Crystallography
(1992, Vol. C, Tables 4.2.6.8 and 6.1.1.4)
;
H H 0.000 0.000
;
International Tables for Crystallography
(1992, Vol. C, Table 6.1.1.4)
;
N N 0.011 0.006
;
International Tables for Crystallography
(1992, Vol. C, Tables 4.2.6.8 and 6.1.1.4)
;
O O 0.017 0.010
;
International Tables for Crystallography
(1992, Vol. C, Tables 4.2.6.8 and 6.1.1.4)
;
F F 0.026 0.016
;
International Tables for Crystallography
(1992, Vol. C, Tables 4.2.6.8 and 6.1.1.4)
;
Dy Dy -0.218 4.678
;
International Tables for Crystallography
(1992, Vol. C, Tables 4.2.6.8 and 6.1.1.4)
;

loop_
_geom_angle_atom_site_label_1
_geom_angle_atom_site_label_2
_geom_angle_atom_site_label_3
_geom_angle
_geom_angle_site_symmetry_1
_geom_angle_site_symmetry_3
_geom_angle_publ_flag
O4 Dy1 O3 93.86(14) . . ?
O4 Dy1 O7 142.42(13) . . ?
O3 Dy1 O7 90.84(14) . . ?
O4 Dy1 O6 81.82(15) . . ?
O3 Dy1 O6 146.79(14) . . ?
O7 Dy1 O6 74.24(14) . . ?
O4 Dy1 O5 72.60(13) . . ?
O3 Dy1 O5 72.48(14) . . ?
O7 Dy1 O5 73.41(13) . . ?
O6 Dy1 O5 74.84(15) . . ?
O4 Dy1 O2 74.39(15) . . ?
O3 Dy1 O2 72.68(14) . . ?
O7 Dy1 O2 141.82(13) . . ?
O6 Dy1 O2 135.73(15) . . ?
O5 Dy1 O2 129.40(14) . . ?
O4 Dy1 N1 95.71(14) . . ?
O3 Dy1 N1 136.99(15) . . ?
O7 Dy1 N1 105.90(15) . . ?
O6 Dy1 N1 76.17(16) . . ?
O5 Dy1 N1 149.97(15) . . ?
O2 Dy1 N1 69.85(15) . . ?
O4 Dy1 N3 145.95(13) . . ?
O3 Dy1 N3 84.20(14) . . ?
O7 Dy1 N3 71.62(12) . . ?
O6 Dy1 N3 117.22(14) . . ?
O5 Dy1 N3 137.27(12) . . ?
O2 Dy1 N3 72.60(14) . . ?
N1 Dy1 N3 65.14(13) . . ?
C14 O2 Dy1 133.0(4) . . ?
C16 O3 Dy1 134.0(4) . . ?
C19 O4 Dy1 135.8(4) . . ?
C21 O5 Dy1 133.8(3) . . ?
C24 O6 Dy1 132.0(4) . . ?
C26 O7 Dy1 132.9(4) . . ?
C1 N1 C7 108.1(4) . . ?
C1 N1 Dy1 117.0(4) . . ?
C7 N1 Dy1 134.1(3) . . ?
O1 N2 C1 125.0(6) . . ?
O1 N2 C8 123.1(5) . . ?
C1 N2 C8 110.4(5) . . ?
C6 N3 C2 117.4(4) . . ?
C6 N3 Dy1 121.8(3) . . ?
C2 N3 Dy1 120.8(3) . . ?
N1 C1 N2 112.0(5) . . ?
N1 C1 C2 122.6(5) . . ?
N2 C1 C2 125.4(5) . . ?
N3 C2 C3 123.3(5) . . ?
N3 C2 C1 112.8(4) . . ?
C3 C2 C1 123.8(5) . . ?
C2 C3 C4 117.9(5) . . ?
C2 C3 H1 121.1 . . ?
C4 C3 H1 121.1 . . ?
C5 C4 C3 119.7(5) . . ?
C5 C4 H2 120.2 . . ?
C3 C4 H2 120.2 . . ?
C4 C5 C6 118.3(6) . . ?
C4 C5 H3 120.9 . . ?
C6 C5 H3 120.9 . . ?
N3 C6 C5 123.3(5) . . ?
N3 C6 H4 118.3 . . ?
C5 C6 H4 118.3 . . ?
N1 C7 C10 106.6(6) . . ?
N1 C7 C9 109.1(5) . . ?
C10 C7 C9 110.9(7) . . ?
N1 C7 C8 103.2(5) . . ?
C10 C7 C8 113.5(6) . . ?
C9 C7 C8 113.0(6) . . ?
N2 C8 C11 110.7(7) . . ?
N2 C8 C12 107.4(8) . . ?
C11 C8 C12 110.6(9) . . ?
N2 C8 C7 98.0(5) . . ?
C11 C8 C7 115.7(8) . . ?
C12 C8 C7 113.6(7) . . ?
C7 C9 H5 109.5 . . ?
C7 C9 H6 109.5 . . ?
H5 C9 H6 109.5 . . ?
C7 C9 H7 109.5 . . ?
H5 C9 H7 109.5 . . ?
H6 C9 H7 109.5 . . ?
C7 C10 H8 109.5 . . ?
C7 C10 H9 109.5 . . ?
H8 C10 H9 109.5 . . ?
C7 C10 H10 109.5 . . ?
H8 C10 H10 109.5 . . ?
H9 C10 H10 109.5 . . ?
C8 C11 H11 109.5 . . ?
C8 C11 H12 109.5 . . ?
H11 C11 H12 109.5 . . ?
C8 C11 H13 109.5 . . ?
H11 C11 H13 109.5 . . ?
H12 C11 H13 109.5 . . ?
C8 C12 H14 109.5 . . ?
C8 C12 H15 109.5 . . ?
H14 C12 H15 109.5 . . ?
C8 C12 H16 109.5 . . ?
H14 C12 H16 109.5 . . ?
H15 C12 H16 109.5 . . ?
F3 C13 F2 107.2(9) . . ?
F3 C13 F1 108.9(8) . . ?
F2 C13 F1 107.6(8) . . ?
F3 C13 C14 109.4(7) . . ?
F2 C13 C14 110.7(7) . . ?
F1 C13 C14 112.9(8) . . ?
O2 C14 C15 128.3(6) . . ?
O2 C14 C13 113.4(7) . . ?
C15 C14 C13 118.3(6) . . ?
C14 C15 C16 121.1(6) . . ?
C14 C15 H17 119.5 . . ?
C16 C15 H17 119.5 . . ?
O3 C16 C15 127.0(6) . . ?
O3 C16 C17 114.6(6) . . ?
C15 C16 C17 118.4(6) . . ?
F6 C17 F5 109.9(8) . . ?
F6 C17 F4 105.2(8) . . ?
F5 C17 F4 101.4(9) . . ?
F6 C17 C16 115.3(8) . . ?
F5 C17 C16 113.3(7) . . ?
F4 C17 C16 110.5(8) . . ?
F7 C18 F8 105.1(10) . . ?
F7 C18 F9 110.3(9) . . ?
F8 C18 F9 102.4(8) . . ?
F7 C18 C19 115.5(7) . . ?
F8 C18 C19 111.6(8) . . ?
F9 C18 C19 111.0(8) . . ?
O4 C19 C20 128.2(5) . . ?
O4 C19 C18 113.6(5) . . ?
C20 C19 C18 118.1(6) . . ?
C19 C20 C21 121.7(5) . . ?
C19 C20 H18 119.1 . . ?
C21 C20 H18 119.1 . . ?
O5 C21 C20 127.5(5) . . ?
O5 C21 C22 115.3(6) . . ?
C20 C21 C22 117.2(5) . . ?
F11 C22 F10 112.9(12) . . ?
F11 C22 F12 104.9(11) . . ?
F10 C22 F12 94.1(10) . . ?
F11 C22 C21 119.1(7) . . ?
F10 C22 C21 112.4(9) . . ?
F12 C22 C21 110.1(10) . . ?
F14 C23 F13 101.4(13) . . ?
F14 C23 F15 104.2(12) . . ?
F13 C23 F15 101.1(14) . . ?
F14 C23 C24 115.8(11) . . ?
F13 C23 C24 113.4(10) . . ?
F15 C23 C24 118.6(10) . . ?
O6 C24 C25 127.9(6) . . ?
O6 C24 C23 115.0(8) . . ?
C25 C24 C23 117.1(7) . . ?
C24 C25 C26 122.4(6) . . ?
C24 C25 H19 118.8 . . ?
C26 C25 H19 118.8 . . ?
O7 C26 C25 127.8(6) . . ?
O7 C26 C27 114.1(6) . . ?
C25 C26 C27 118.1(6) . . ?
F18 C27 F17 112.4(9) . . ?
F18 C27 F16 103.3(10) . . ?
F17 C27 F16 96.4(9) . . ?
F18 C27 C26 116.5(8) . . ?
F17 C27 C26 116.1(8) . . ?
F16 C27 C26 109.2(7) . . ?

loop_
_geom_bond_atom_site_label_1
_geom_bond_atom_site_label_2
_geom_bond_distance
_geom_bond_site_symmetry_2
_geom_bond_publ_flag
Dy1 O4 2.295(4) . ?
Dy1 O3 2.316(4) . ?
Dy1 O7 2.321(4) . ?
Dy1 O6 2.336(4) . ?
Dy1 O5 2.384(3) . ?
Dy1 O2 2.387(4) . ?
Dy1 N1 2.519(4) . ?
Dy1 N3 2.526(4) . ?
F1 C13 1.305(11) . ?
F2 C13 1.301(11) . ?
F3 C13 1.286(11) . ?
F4 C17 1.338(12) . ?
F5 C17 1.305(10) . ?
F6 C17 1.297(10) . ?
F7 C18 1.265(9) . ?
F8 C18 1.293(11) . ?
F9 C18 1.322(12) . ?
F10 C22 1.251(14) . ?
F11 C22 1.215(8) . ?
F12 C22 1.258(16) . ?
F13 C23 1.202(14) . ?
F14 C23 1.187(15) . ?
F15 C23 1.214(13) . ?
F16 C27 1.343(12) . ?
F17 C27 1.264(10) . ?
F18 C27 1.170(10) . ?
O1 N2 1.295(7) . ?
O2 C14 1.231(7) . ?
O3 C16 1.254(7) . ?
O4 C19 1.245(7) . ?
O5 C21 1.236(6) . ?
O6 C24 1.258(7) . ?
O7 C26 1.246(6) . ?
N1 C1 1.295(7) . ?
N1 C7 1.503(7) . ?
N2 C1 1.382(7) . ?
N2 C8 1.471(9) . ?
N3 C6 1.331(6) . ?
N3 C2 1.347(6) . ?
C1 C2 1.484(7) . ?
C2 C3 1.372(7) . ?
C3 C4 1.395(9) . ?
C3 H1 0.9300 . ?
C4 C5 1.367(9) . ?
C4 H2 0.9300 . ?
C5 C6 1.386(8) . ?
C5 H3 0.9300 . ?
C6 H4 0.9300 . ?
C7 C10 1.514(11) . ?
C7 C9 1.523(9) . ?
C7 C8 1.562(10) . ?
C8 C11 1.511(10) . ?
C8 C12 1.522(13) . ?
C9 H5 0.9600 . ?
C9 H6 0.9600 . ?
C9 H7 0.9600 . ?
C10 H8 0.9600 . ?
C10 H9 0.9600 . ?
C10 H10 0.9600 . ?
C11 H11 0.9600 . ?
C11 H12 0.9600 . ?
C11 H13 0.9600 . ?
C12 H14 0.9600 . ?
C12 H15 0.9600 . ?
C12 H16 0.9600 . ?
C13 C14 1.545(9) . ?
C14 C15 1.386(9) . ?
C15 C16 1.393(9) . ?
C15 H17 0.9300 . ?
C16 C17 1.499(10) . ?
C18 C19 1.532(9) . ?
C19 C20 1.368(8) . ?
C20 C21 1.373(8) . ?
C20 H18 0.9300 . ?
C21 C22 1.523(8) . ?
C23 C24 1.486(10) . ?
C24 C25 1.364(10) . ?
C25 C26 1.394(9) . ?
C25 H19 0.9300 . ?
C26 C27 1.519(9) . ?

loop_
_geom_torsion_atom_site_label_1
_geom_torsion_atom_site_label_2
_geom_torsion_atom_site_label_3
_geom_torsion_atom_site_label_4
_geom_torsion
_geom_torsion_site_symmetry_1
_geom_torsion_site_symmetry_2
_geom_torsion_site_symmetry_3
_geom_torsion_site_symmetry_4
_geom_torsion_publ_flag
O4 Dy1 O2 C14 -87.4(5) . . . . ?
O3 Dy1 O2 C14 11.8(5) . . . . ?
O7 Dy1 O2 C14 80.0(6) . . . . ?
O6 Dy1 O2 C14 -147.6(5) . . . . ?
O5 Dy1 O2 C14 -36.6(6) . . . . ?
N1 Dy1 O2 C14 170.3(6) . . . . ?
N3 Dy1 O2 C14 101.0(6) . . . . ?
O4 Dy1 O3 C16 50.7(5) . . . . ?
O7 Dy1 O3 C16 -166.6(5) . . . . ?
O6 Dy1 O3 C16 131.7(5) . . . . ?
O5 Dy1 O3 C16 121.1(5) . . . . ?
O2 Dy1 O3 C16 -21.6(5) . . . . ?
N1 Dy1 O3 C16 -51.9(6) . . . . ?
N3 Dy1 O3 C16 -95.2(5) . . . . ?
O3 Dy1 O4 C19 75.7(6) . . . . ?
O7 Dy1 O4 C19 -20.7(7) . . . . ?
O6 Dy1 O4 C19 -71.1(6) . . . . ?
O5 Dy1 O4 C19 5.5(6) . . . . ?
O2 Dy1 O4 C19 146.5(6) . . . . ?
N1 Dy1 O4 C19 -146.2(6) . . . . ?
N3 Dy1 O4 C19 161.1(5) . . . . ?
O4 Dy1 O5 C21 -5.1(6) . . . . ?
O3 Dy1 O5 C21 -105.1(6) . . . . ?
O7 Dy1 O5 C21 158.6(6) . . . . ?
O6 Dy1 O5 C21 80.9(6) . . . . ?
O2 Dy1 O5 C21 -56.7(6) . . . . ?
N1 Dy1 O5 C21 65.4(7) . . . . ?
N3 Dy1 O5 C21 -165.2(5) . . . . ?
O4 Dy1 O6 C24 133.4(6) . . . . ?
O3 Dy1 O6 C24 48.9(7) . . . . ?
O7 Dy1 O6 C24 -17.4(5) . . . . ?
O5 Dy1 O6 C24 59.3(6) . . . . ?
O2 Dy1 O6 C24 -169.1(5) . . . . ?
N1 Dy1 O6 C24 -128.6(6) . . . . ?
N3 Dy1 O6 C24 -76.5(6) . . . . ?
O4 Dy1 O7 C26 -37.6(6) . . . . ?
O3 Dy1 O7 C26 -135.0(5) . . . . ?
O6 Dy1 O7 C26 14.9(5) . . . . ?
O5 Dy1 O7 C26 -63.6(5) . . . . ?
O2 Dy1 O7 C26 162.6(5) . . . . ?
N1 Dy1 O7 C26 85.1(5) . . . . ?
N3 Dy1 O7 C26 141.4(6) . . . . ?
O4 Dy1 N1 C1 -139.8(4) . . . . ?
O3 Dy1 N1 C1 -37.9(5) . . . . ?
O7 Dy1 N1 C1 71.3(4) . . . . ?
O6 Dy1 N1 C1 140.1(4) . . . . ?
O5 Dy1 N1 C1 155.5(3) . . . . ?
O2 Dy1 N1 C1 -68.7(4) . . . . ?
N3 Dy1 N1 C1 10.8(4) . . . . ?
O4 Dy1 N1 C7 27.7(6) . . . . ?
O3 Dy1 N1 C7 129.6(5) . . . . ?
O7 Dy1 N1 C7 -121.3(5) . . . . ?
O6 Dy1 N1 C7 -52.5(6) . . . . ?
O5 Dy1 N1 C7 -37.0(7) . . . . ?
O2 Dy1 N1 C7 98.7(6) . . . . ?
N3 Dy1 N1 C7 178.3(6) . . . . ?
O4 Dy1 N3 C6 -123.3(4) . . . . ?
O3 Dy1 N3 C6 -35.0(4) . . . . ?
O7 Dy1 N3 C6 57.8(4) . . . . ?
O6 Dy1 N3 C6 118.3(4) . . . . ?
O5 Dy1 N3 C6 21.2(5) . . . . ?
O2 Dy1 N3 C6 -108.7(4) . . . . ?
N1 Dy1 N3 C6 176.0(4) . . . . ?
O4 Dy1 N3 C2 54.2(5) . . . . ?
O3 Dy1 N3 C2 142.5(4) . . . . ?
O7 Dy1 N3 C2 -124.7(4) . . . . ?
O6 Dy1 N3 C2 -64.2(4) . . . . ?
O5 Dy1 N3 C2 -161.2(3) . . . . ?
O2 Dy1 N3 C2 68.9(4) . . . . ?
N1 Dy1 N3 C2 -6.5(4) . . . . ?
C7 N1 C1 N2 -7.7(7) . . . . ?
Dy1 N1 C1 N2 162.8(4) . . . . ?
C7 N1 C1 C2 174.2(5) . . . . ?
Dy1 N1 C1 C2 -15.3(7) . . . . ?
O1 N2 C1 N1 -178.9(7) . . . . ?
C8 N2 C1 N1 -12.3(8) . . . . ?
O1 N2 C1 C2 -0.8(11) . . . . ?
C8 N2 C1 C2 165.7(6) . . . . ?
C6 N3 C2 C3 -1.2(8) . . . . ?
Dy1 N3 C2 C3 -178.8(4) . . . . ?
C6 N3 C2 C1 179.7(5) . . . . ?
Dy1 N3 C2 C1 2.0(6) . . . . ?
N1 C1 C2 N3 9.0(7) . . . . ?
N2 C1 C2 N3 -168.8(6) . . . . ?
N1 C1 C2 C3 -170.1(6) . . . . ?
N2 C1 C2 C3 12.1(9) . . . . ?
N3 C2 C3 C4 0.8(9) . . . . ?
C1 C2 C3 C4 179.9(6) . . . . ?
C2 C3 C4 C5 -0.5(10) . . . . ?
C3 C4 C5 C6 0.6(10) . . . . ?
C2 N3 C6 C5 1.2(8) . . . . ?
Dy1 N3 C6 C5 178.9(5) . . . . ?
C4 C5 C6 N3 -1.0(10) . . . . ?
C1 N1 C7 C10 -96.8(6) . . . . ?
Dy1 N1 C7 C10 95.0(6) . . . . ?
C1 N1 C7 C9 143.4(6) . . . . ?
Dy1 N1 C7 C9 -24.8(9) . . . . ?
C1 N1 C7 C8 23.0(7) . . . . ?
Dy1 N1 C7 C8 -145.2(5) . . . . ?
O1 N2 C8 C11 -47.0(12) . . . . ?
C1 N2 C8 C11 146.2(8) . . . . ?
O1 N2 C8 C12 73.8(9) . . . . ?
C1 N2 C8 C12 -93.0(8) . . . . ?
O1 N2 C8 C7 -168.3(7) . . . . ?
C1 N2 C8 C7 24.8(8) . . . . ?
N1 C7 C8 N2 -27.4(7) . . . . ?
C10 C7 C8 N2 87.6(7) . . . . ?
C9 C7 C8 N2 -145.1(6) . . . . ?
N1 C7 C8 C11 -145.0(7) . . . . ?
C10 C7 C8 C11 -30.0(9) . . . . ?
C9 C7 C8 C11 97.3(9) . . . . ?
N1 C7 C8 C12 85.6(8) . . . . ?
C10 C7 C8 C12 -159.4(7) . . . . ?
C9 C7 C8 C12 -32.1(9) . . . . ?
Dy1 O2 C14 C15 -0.8(10) . . . . ?
Dy1 O2 C14 C13 176.3(5) . . . . ?
F3 C13 C14 O2 56.5(10) . . . . ?
F2 C13 C14 O2 -61.4(10) . . . . ?
F1 C13 C14 O2 177.9(8) . . . . ?
F3 C13 C14 C15 -126.1(9) . . . . ?
F2 C13 C14 C15 116.0(8) . . . . ?
F1 C13 C14 C15 -4.6(11) . . . . ?
O2 C14 C15 C16 -10.3(11) . . . . ?
C13 C14 C15 C16 172.7(7) . . . . ?
Dy1 O3 C16 C15 21.0(9) . . . . ?
Dy1 O3 C16 C17 -157.5(6) . . . . ?
C14 C15 C16 O3 0.4(10) . . . . ?
C14 C15 C16 C17 178.8(7) . . . . ?
O3 C16 C17 F6 176.3(8) . . . . ?
C15 C16 C17 F6 -2.3(12) . . . . ?
O3 C16 C17 F5 48.5(11) . . . . ?
C15 C16 C17 F5 -130.2(8) . . . . ?
O3 C16 C17 F4 -64.6(9) . . . . ?
C15 C16 C17 F4 116.8(8) . . . . ?
Dy1 O4 C19 C20 -3.3(12) . . . . ?
Dy1 O4 C19 C18 176.1(6) . . . . ?
F7 C18 C19 O4 176.4(10) . . . . ?
F8 C18 C19 O4 -63.7(10) . . . . ?
F9 C18 C19 O4 49.8(11) . . . . ?
F7 C18 C19 C20 -4.2(15) . . . . ?
F8 C18 C19 C20 115.7(9) . . . . ?
F9 C18 C19 C20 -130.7(9) . . . . ?
O4 C19 C20 C21 -2.7(13) . . . . ?
C18 C19 C20 C21 178.0(8) . . . . ?
Dy1 O5 C21 C20 2.7(11) . . . . ?
Dy1 O5 C21 C22 -177.3(7) . . . . ?
C19 C20 C21 O5 2.8(13) . . . . ?
C19 C20 C21 C22 -177.3(9) . . . . ?
O5 C21 C22 F11 167.3(12) . . . . ?
C20 C21 C22 F11 -12.6(18) . . . . ?
O5 C21 C22 F10 31.9(17) . . . . ?
C20 C21 C22 F10 -148.0(13) . . . . ?
O5 C21 C22 F12 -71.5(14) . . . . ?
C20 C21 C22 F12 108.5(11) . . . . ?
Dy1 O6 C24 C25 15.5(11) . . . . ?
Dy1 O6 C24 C23 -164.0(7) . . . . ?
F14 C23 C24 O6 56.7(16) . . . . ?
F13 C23 C24 O6 -59.9(18) . . . . ?
F15 C23 C24 O6 -178.4(13) . . . . ?
F14 C23 C24 C25 -122.9(14) . . . . ?
F13 C23 C24 C25 120.5(15) . . . . ?
F15 C23 C24 C25 2.0(19) . . . . ?
O6 C24 C25 C26 -1.1(12) . . . . ?
C23 C24 C25 C26 178.4(9) . . . . ?
Dy1 O7 C26 C25 -10.1(10) . . . . ?
Dy1 O7 C26 C27 170.2(5) . . . . ?
C24 C25 C26 O7 -1.8(12) . . . . ?
C24 C25 C26 C27 177.9(8) . . . . ?
O7 C26 C27 F18 -55.0(13) . . . . ?
C25 C26 C27 F18 125.3(11) . . . . ?
O7 C26 C27 F17 169.2(9) . . . . ?
C25 C26 C27 F17 -10.5(13) . . . . ?
O7 C26 C27 F16 61.6(11) . . . . ?
C25 C26 C27 F16 -118.1(9) . . . . ?
